data_7717673
loop_
_publ_author_name
'Jana, Manish'
'Hall, Michael B.'
'Darensbourg, Marcetta Y.'

_publ_section_title
;
 A sulfur-templated Ni-Ni' coordination polymer that relies on a
 polarizable nickel nitrosyl hub.
;
_journal_name_full 'Dalton transactions (Cambridge, England : 2003)'
_journal_paper_doi 10.1039/d4dt03174a
_journal_year 2024
_chemical_absolute_configuration unk
_chemical_formula_moiety 'C21 H28 N6 Ni2 O S2, C3 H7 N O'
_chemical_formula_sum 'C24 H35 N7 Ni2 O2 S2'
_chemical_formula_weight 635.13
_chemical_name_systematic Ni_Dadt_Bz_Ni_NO_N3_DMF
_chemical_properties_physical Air-sensitive,Moisture-sensitive,Heat-sensitive,Oxygen-sensitive,Photo-sensitive
_space_group_crystal_system monoclinic
_space_group_IT_number 4
_space_group_name_Hall 'P 2yb'
_space_group_name_H-M_alt 'P 1 21 1'
_atom_sites_solution_hydrogens geom
_atom_sites_solution_primary dual
_audit_creation_date 2024-07-08
_audit_creation_method
;
Olex2 1.5
(compiled 2024.02.16 svn.r378c4104 for OlexSys, GUI svn.r6928)
;
_audit_update_record
;
2024-07-08 deposited with the CCDC.	2024-12-12 downloaded from the CCDC.
;
_cell_angle_alpha 90
_cell_angle_beta 115.129(3)
_cell_angle_gamma 90
_cell_formula_units_Z 2
_cell_length_a 12.2300(7)
_cell_length_b 9.0117(5)
_cell_length_c 13.4991(8)
_cell_measurement_reflns_used 9365
_cell_measurement_temperature 110.0
_cell_measurement_theta_max 66.801
_cell_measurement_theta_min 3.616
_cell_volume 1346.97(14)
_computing_cell_refinement 'SAINT V8.40A (Bruker, 2019)'
_computing_data_reduction 'SAINT V8.40A (Bruker, 2019)'
_computing_molecular_graphics 'Olex2 1.5 (Dolomanov et al., 2009)'
_computing_publication_material 'Olex2 1.5 (Dolomanov et al., 2009)'
_computing_structure_refinement 'SHELXL 2018/3 (Sheldrick, 2015)'
_computing_structure_solution 'SHELXT 2014/4 (Sheldrick, 2014)'
_diffrn_ambient_temperature 110.0
_diffrn_detector 'Bruker APEX2 area detector'
_diffrn_detector_area_resol_mean 7.9
_diffrn_detector_type 'CCD area detector'
_diffrn_measured_fraction_theta_full 0.990
_diffrn_measured_fraction_theta_max 0.990
_diffrn_measurement_device 'three-circle diffractometer'
_diffrn_measurement_device_type 'Bruker APEX-II CCD'
_diffrn_measurement_method '\f and \w scans'
_diffrn_radiation_monochromator 'mirror optics'
_diffrn_radiation_probe x-ray
_diffrn_radiation_type CuK\a
_diffrn_radiation_wavelength 1.54178
_diffrn_reflns_av_R_equivalents 0.0876
_diffrn_reflns_av_unetI/netI 0.0400
_diffrn_reflns_Laue_measured_fraction_full 0.990
_diffrn_reflns_Laue_measured_fraction_max 0.990
_diffrn_reflns_limit_h_max 14
_diffrn_reflns_limit_h_min -13
_diffrn_reflns_limit_k_max 10
_diffrn_reflns_limit_k_min -10
_diffrn_reflns_limit_l_max 16
_diffrn_reflns_limit_l_min -16
_diffrn_reflns_number 38955
_diffrn_reflns_point_group_measured_fraction_full 0.986
_diffrn_reflns_point_group_measured_fraction_max 0.986
_diffrn_reflns_theta_full 67.184
_diffrn_reflns_theta_max 67.184
_diffrn_reflns_theta_min 3.616
_diffrn_source 'microfocus sealed X-ray tube'
_diffrn_source_current 1.0
_diffrn_source_power 0.05
_diffrn_source_type 'Incoatec I\ms'
_diffrn_source_voltage 50.0
_diffrn_standards_number 0
_exptl_absorpt_coefficient_mu 3.483
_exptl_absorpt_correction_T_max 0.7528
_exptl_absorpt_correction_T_min 0.6078
_exptl_absorpt_correction_type none
_exptl_absorpt_process_details
;
SADABS-2016/2 (Bruker,2016/2) was used for absorption correction.
wR2(int) was 0.1286 before and 0.0935 after correction.
The Ratio of minimum to maximum transmission is 0.8074.
The \l/2 correction factor is Not present.
;
_exptl_crystal_colour 'metallic light brown'
_exptl_crystal_colour_lustre metallic
_exptl_crystal_colour_modifier light
_exptl_crystal_colour_primary brown
_exptl_crystal_density_diffrn 1.566
_exptl_crystal_description needle
_exptl_crystal_F_000 664
_exptl_crystal_recrystallization_method 'Re-crystallisation from solvent: DMF Ether Layering'
_exptl_crystal_size_max 0.33
_exptl_crystal_size_mid 0.1
_exptl_crystal_size_min 0.1
_refine_diff_density_max 0.560
_refine_diff_density_min -0.554
_refine_diff_density_rms 0.083
_refine_ls_abs_structure_details
;
 Flack x determined using 1902 quotients [(I+)-(I-)]/[(I+)+(I-)]
 (Parsons, Flack and Wagner, Acta Cryst. B69 (2013) 249-259).
;
_refine_ls_abs_structure_Flack 0.023(14)
_refine_ls_extinction_method none
_refine_ls_goodness_of_fit_ref 1.074
_refine_ls_hydrogen_treatment constr
_refine_ls_matrix_type full
_refine_ls_number_parameters 336
_refine_ls_number_reflns 4744
_refine_ls_number_restraints 1
_refine_ls_restrained_S_all 1.074
_refine_ls_R_factor_all 0.0495
_refine_ls_R_factor_gt 0.0412
_refine_ls_shift/su_max 0.000
_refine_ls_shift/su_mean 0.000
_refine_ls_structure_factor_coef Fsqd
_refine_ls_weighting_details 'w=1/[\s^2^(Fo^2^)+(0.0273P)^2^+3.1591P] where P=(Fo^2^+2Fc^2^)/3'
_refine_ls_weighting_scheme calc
_refine_ls_wR_factor_gt 0.0893
_refine_ls_wR_factor_ref 0.0966
_reflns_Friedel_coverage 0.863
_reflns_Friedel_fraction_full 0.982
_reflns_Friedel_fraction_max 0.982
_reflns_number_gt 4330
_reflns_number_total 4744
_reflns_threshold_expression 'I > 2\s(I)'
_cod_data_source_file d4dt03174a2.cif
_cod_data_source_block mj_ni_ni_n3_dmf_0ma
_cod_original_cell_volume 1346.96(14)
_cod_database_code 7717673
_shelx_shelxl_version_number 2018/3
_shelx_space_group_comment
;
The symmetry employed for this shelxl refinement is uniquely defined
by the following loop, which should always be used as a source of
symmetry information in preference to the above space-group names.
They are only intended as comments.
;
_shelx_estimated_absorpt_t_max 0.722
_shelx_estimated_absorpt_t_min 0.393
_olex2_refinement_description
;
1. Fixed Uiso
 At 1.2 times of:
  All C(H) groups, All C(H,H) groups
 At 1.5 times of:
  All C(H,H,H) groups
2.a Secondary CH2 refined with riding coordinates:
 C12(H12A,H12B), C13(H13A,H13B), C10(H10A,H10B), C3(H3A,H3B), C2(H2A,H2B),
 C11(H11A,H11B), C21(H21A,H21B), C20(H20A,H20B), C1(H1B,H1A)
2.b Aromatic/amide H refined with riding coordinates:
 C19(H19), C9(H9), C15(H15), C18(H18), C5(H5), C16(H16), C8(H8), C17(H17),
 C6(H6), C7(H7), C22(H22)
2.c Idealised Me refined as rotating group:
 C23(H23A,H23B,H23C), C24(H24A,H24B,H24C)
;
_olex2_submission_special_instructions 'No special instructions were received'

loop_
_space_group_symop_operation_xyz
'x, y, z'
'-x, y+1/2, -z'

loop_
_atom_site_label
_atom_site_type_symbol
_atom_site_fract_x
_atom_site_fract_y
_atom_site_fract_z
_atom_site_U_iso_or_equiv
_atom_site_adp_type
_atom_site_occupancy
_atom_site_site_symmetry_order
_atom_site_calc_flag
_atom_site_refinement_flags_posn
_atom_site_refinement_flags_adp
_atom_site_refinement_flags_occupancy
_atom_site_disorder_assembly
_atom_site_disorder_group
Ni1 Ni 0.61073(8) 0.53221(10) 0.46658(8) 0.0169(2) Uani 1 1 d . . . . .
Ni2 Ni 0.33651(9) 0.66153(11) 0.44980(8) 0.0210(3) Uani 1 1 d . . . . .
S1 S 0.42241(12) 0.47176(17) 0.39057(12) 0.0201(3) Uani 1 1 d . . . . .
S2 S 0.61566(13) 0.39244(16) 0.59951(12) 0.0200(3) Uani 1 1 d . . . . .
O1 O 0.4643(4) 0.6483(6) 0.6778(4) 0.0335(11) Uani 1 1 d . . . . .
N4 N 0.1674(5) 0.6403(6) 0.3295(4) 0.0269(12) Uani 1 1 d . . . . .
N6 N -0.0041(5) 0.5566(7) 0.3505(5) 0.0317(14) Uani 1 1 d . . . . .
N2 N 0.7774(4) 0.6024(5) 0.5631(4) 0.0157(10) Uani 1 1 d . . . . .
N1 N 0.5963(4) 0.6187(5) 0.3237(4) 0.0182(11) Uani 1 1 d . . . . .
N5 N 0.0821(5) 0.5981(6) 0.3430(4) 0.0237(12) Uani 1 1 d . . . . .
N3 N 0.3925(5) 0.6498(6) 0.5861(4) 0.0233(11) Uani 1 1 d . . . . .
C12 C 0.8001(5) 0.7570(7) 0.5327(5) 0.0196(13) Uani 1 1 d . . . . .
H12A H 0.744038 0.826299 0.544719 0.023 Uiso 1 1 calc R U . . .
H12B H 0.883325 0.786571 0.582746 0.023 Uiso 1 1 calc R U . . .
C13 C 0.8731(5) 0.4943(6) 0.5654(5) 0.0187(13) Uani 1 1 d . . . . .
H13A H 0.850617 0.394031 0.580374 0.022 Uiso 1 1 calc R U . . .
H13B H 0.871767 0.491817 0.491541 0.022 Uiso 1 1 calc R U . . .
C10 C 0.6554(5) 0.7647(7) 0.3314(5) 0.0220(13) Uani 1 1 d . . . . .
H10A H 0.607583 0.841399 0.347861 0.026 Uiso 1 1 calc R U . . .
H10B H 0.653477 0.788624 0.259044 0.026 Uiso 1 1 calc R U . . .
C3 C 0.6535(5) 0.4989(7) 0.2822(5) 0.0202(13) Uani 1 1 d . . . . .
H3A H 0.741712 0.500821 0.328085 0.024 Uiso 1 1 calc R U . . .
H3B H 0.623403 0.401634 0.294245 0.024 Uiso 1 1 calc R U . . .
C14 C 1.0002(5) 0.5258(8) 0.6471(5) 0.0202(12) Uani 1 1 d . . . . .
C19 C 1.0511(6) 0.4495(7) 0.7461(5) 0.0255(14) Uani 1 1 d . . . . .
H19 H 1.004570 0.376851 0.762025 0.031 Uiso 1 1 calc R U . . .
C4 C 0.6331(5) 0.5065(7) 0.1639(5) 0.0205(13) Uani 1 1 d . . . . .
C2 C 0.4658(5) 0.6366(7) 0.2444(5) 0.0206(13) Uani 1 1 d . . . . .
H2A H 0.460202 0.646980 0.169388 0.025 Uiso 1 1 calc R U . . .
H2B H 0.433489 0.728571 0.262153 0.025 Uiso 1 1 calc R U . . .
C9 C 0.7007(6) 0.6012(7) 0.1295(5) 0.0224(13) Uani 1 1 d . . . . .
H9 H 0.761920 0.662046 0.180918 0.027 Uiso 1 1 calc R U . . .
C15 C 1.0723(5) 0.6290(7) 0.6239(6) 0.0237(14) Uani 1 1 d . . . . .
H15 H 1.040503 0.679165 0.555540 0.028 Uiso 1 1 calc R U . . .
C11 C 0.7850(5) 0.7739(7) 0.4167(5) 0.0204(13) Uani 1 1 d . . . . .
H11A H 0.832542 0.695642 0.401521 0.024 Uiso 1 1 calc R U . . .
H11B H 0.818838 0.871013 0.409564 0.024 Uiso 1 1 calc R U . . .
C21 C 0.7483(5) 0.4683(7) 0.7129(5) 0.0220(13) Uani 1 1 d . . . . .
H21A H 0.730727 0.484975 0.777112 0.026 Uiso 1 1 calc R U . . .
H21B H 0.816834 0.398096 0.734001 0.026 Uiso 1 1 calc R U . . .
C18 C 1.1690(6) 0.4780(8) 0.8223(5) 0.0286(15) Uani 1 1 d . . . . .
H18 H 1.202105 0.425945 0.889929 0.034 Uiso 1 1 calc R U . . .
C5 C 0.5485(6) 0.4126(8) 0.0876(6) 0.0291(15) Uani 1 1 d . . . . .
H5 H 0.504550 0.344444 0.110541 0.035 Uiso 1 1 calc R U . . .
C16 C 1.1886(6) 0.6582(8) 0.6993(6) 0.0323(16) Uani 1 1 d . . . . .
H16 H 1.235606 0.730157 0.683423 0.039 Uiso 1 1 calc R U . . .
C8 C 0.6778(6) 0.6057(8) 0.0187(6) 0.0328(16) Uani 1 1 d . . . . .
H8 H 0.721933 0.672205 -0.005090 0.039 Uiso 1 1 calc R U . . .
C20 C 0.7802(6) 0.6152(7) 0.6747(5) 0.0199(13) Uani 1 1 d . . . . .
H20A H 0.722100 0.692466 0.673573 0.024 Uiso 1 1 calc R U . . .
H20B H 0.861832 0.646739 0.727294 0.024 Uiso 1 1 calc R U . . .
C17 C 1.2375(6) 0.5825(8) 0.7989(6) 0.0349(18) Uani 1 1 d . . . . .
H17 H 1.317821 0.602780 0.850534 0.042 Uiso 1 1 calc R U . . .
C1 C 0.3900(5) 0.5066(8) 0.2479(5) 0.0237(14) Uani 1 1 d . . . . .
H1B H 0.409828 0.417911 0.215460 0.028 Uiso 1 1 calc R U . . .
H1A H 0.303172 0.529364 0.205605 0.028 Uiso 1 1 calc R U . . .
C6 C 0.5278(6) 0.4179(9) -0.0223(5) 0.0322(16) Uani 1 1 d . . . . .
H6 H 0.469278 0.354295 -0.073818 0.039 Uiso 1 1 calc R U . . .
C7 C 0.5916(6) 0.5144(9) -0.0562(5) 0.0340(17) Uani 1 1 d . . . . .
H7 H 0.576493 0.518454 -0.131200 0.041 Uiso 1 1 calc R U . . .
O2 O 0.1601(5) 0.3242(8) 0.0698(6) 0.0612(19) Uani 1 1 d . . . . .
N7 N -0.0387(5) 0.2922(7) 0.0340(5) 0.0338(14) Uani 1 1 d . . . . .
C23 C -0.1546(8) 0.2280(10) -0.0416(7) 0.048(2) Uani 1 1 d . . . . .
H23A H -0.176911 0.147721 -0.004781 0.072 Uiso 1 1 calc R U . . .
H23B H -0.147053 0.188583 -0.106034 0.072 Uiso 1 1 calc R U . . .
H23C H -0.217042 0.305031 -0.064292 0.072 Uiso 1 1 calc R U . . .
C24 C -0.0340(7) 0.3662(9) 0.1307(6) 0.0385(18) Uani 1 1 d . . . . .
H24A H -0.091588 0.448717 0.109026 0.058 Uiso 1 1 calc R U . . .
H24B H 0.047749 0.404381 0.173416 0.058 Uiso 1 1 calc R U . . .
H24C H -0.054872 0.295649 0.175167 0.058 Uiso 1 1 calc R U . . .
C22 C 0.0573(8) 0.2774(11) 0.0130(7) 0.048(2) Uani 1 1 d . . . . .
H22 H 0.045892 0.225907 -0.052036 0.058 Uiso 1 1 calc R U . . .

loop_
_atom_site_aniso_label
_atom_site_aniso_U_11
_atom_site_aniso_U_22
_atom_site_aniso_U_33
_atom_site_aniso_U_23
_atom_site_aniso_U_13
_atom_site_aniso_U_12
Ni1 0.0112(5) 0.0179(5) 0.0199(5) 0.0004(4) 0.0050(4) -0.0003(4)
Ni2 0.0152(5) 0.0227(6) 0.0228(5) -0.0015(5) 0.0057(4) -0.0002(4)
S1 0.0111(7) 0.0222(7) 0.0233(8) -0.0013(6) 0.0037(6) -0.0001(6)
S2 0.0130(7) 0.0235(8) 0.0225(7) 0.0037(6) 0.0064(6) 0.0022(6)
O1 0.031(3) 0.034(3) 0.026(2) 0.001(2) 0.003(2) 0.009(2)
N4 0.014(3) 0.028(3) 0.032(3) -0.002(3) 0.003(2) 0.000(2)
N6 0.020(3) 0.036(4) 0.037(3) -0.004(3) 0.009(2) -0.003(3)
N2 0.009(2) 0.018(2) 0.017(3) 0.0001(19) 0.002(2) -0.0009(19)
N1 0.013(2) 0.020(3) 0.019(3) 0.003(2) 0.004(2) 0.002(2)
N5 0.018(3) 0.023(3) 0.024(3) 0.000(2) 0.004(2) 0.000(2)
N3 0.032(3) 0.017(3) 0.026(3) 0.004(2) 0.018(2) 0.003(2)
C12 0.015(3) 0.018(3) 0.025(3) 0.003(2) 0.008(2) 0.000(2)
C13 0.009(3) 0.017(3) 0.027(3) -0.001(2) 0.004(2) 0.001(2)
C10 0.022(3) 0.023(3) 0.020(3) 0.003(3) 0.008(3) 0.002(3)
C3 0.016(3) 0.020(3) 0.021(3) 0.002(2) 0.004(2) 0.007(2)
C14 0.013(3) 0.019(3) 0.024(3) -0.003(3) 0.004(2) 0.002(3)
C19 0.016(3) 0.032(4) 0.025(3) 0.002(3) 0.006(3) 0.003(3)
C4 0.017(3) 0.024(4) 0.019(3) 0.002(2) 0.006(2) 0.005(2)
C2 0.013(3) 0.029(3) 0.017(3) 0.001(3) 0.003(2) 0.006(3)
C9 0.018(3) 0.021(3) 0.027(3) -0.001(3) 0.009(3) 0.003(2)
C15 0.015(3) 0.022(3) 0.034(4) -0.001(3) 0.011(3) 0.000(2)
C11 0.017(3) 0.017(3) 0.027(3) 0.000(3) 0.009(2) -0.001(2)
C21 0.018(3) 0.028(3) 0.016(3) -0.001(3) 0.003(2) 0.000(3)
C18 0.017(3) 0.032(4) 0.028(3) -0.005(3) 0.002(3) 0.006(3)
C5 0.022(3) 0.033(4) 0.033(4) -0.003(3) 0.012(3) -0.001(3)
C16 0.019(3) 0.023(3) 0.053(4) -0.009(4) 0.014(3) -0.003(3)
C8 0.028(4) 0.039(4) 0.037(4) 0.010(3) 0.019(3) 0.008(3)
C20 0.020(3) 0.020(3) 0.018(3) -0.005(2) 0.006(2) -0.002(2)
C17 0.013(3) 0.035(4) 0.045(4) -0.013(3) 0.001(3) 0.003(3)
C1 0.012(3) 0.035(4) 0.021(3) -0.004(3) 0.003(2) -0.005(3)
C6 0.023(3) 0.047(4) 0.022(3) -0.008(3) 0.004(3) 0.001(3)
C7 0.031(4) 0.046(5) 0.025(3) 0.002(3) 0.011(3) 0.019(4)
O2 0.036(3) 0.078(5) 0.073(4) -0.035(4) 0.026(3) -0.015(3)
N7 0.030(3) 0.038(4) 0.034(3) -0.003(3) 0.013(3) -0.005(3)
C23 0.043(5) 0.051(5) 0.042(5) 0.000(4) 0.009(4) -0.014(4)
C24 0.038(4) 0.036(4) 0.034(4) -0.001(3) 0.009(3) 0.004(3)
C22 0.046(5) 0.057(5) 0.048(5) -0.016(4) 0.026(4) -0.007(4)

loop_
_atom_type_symbol
_atom_type_description
_atom_type_scat_dispersion_real
_atom_type_scat_dispersion_imag
_atom_type_scat_source
C C 0.0181 0.0091 'International Tables Vol C Tables 4.2.6.8 and 6.1.1.4'
H H 0.0000 0.0000 'International Tables Vol C Tables 4.2.6.8 and 6.1.1.4'
N N 0.0311 0.0180 'International Tables Vol C Tables 4.2.6.8 and 6.1.1.4'
Ni Ni -3.0029 0.5091 'International Tables Vol C Tables 4.2.6.8 and 6.1.1.4'
O O 0.0492 0.0322 'International Tables Vol C Tables 4.2.6.8 and 6.1.1.4'
S S 0.3331 0.5567 'International Tables Vol C Tables 4.2.6.8 and 6.1.1.4'

loop_
_geom_angle_atom_site_label_1
_geom_angle_atom_site_label_2
_geom_angle_atom_site_label_3
_geom_angle
_geom_angle_site_symmetry_1
_geom_angle_site_symmetry_3
_geom_angle_publ_flag
S1 Ni1 S2 84.03(6) . . ?
N2 Ni1 S1 167.87(15) . . ?
N2 Ni1 S2 88.98(15) . . ?
N2 Ni1 N1 98.7(2) . . ?
N1 Ni1 S1 90.03(15) . . ?
N1 Ni1 S2 166.99(15) . . ?
S1 Ni2 S2 110.73(7) . 2_656 ?
N4 Ni2 S1 96.43(17) . . ?
N4 Ni2 S2 98.64(17) . 2_656 ?
N3 Ni2 S1 107.40(19) . . ?
N3 Ni2 S2 109.6(2) . 2_656 ?
N3 Ni2 N4 132.7(3) . . ?
Ni1 S1 Ni2 101.44(7) . . ?
C1 S1 Ni1 99.71(19) . . ?
C1 S1 Ni2 108.1(2) . . ?
Ni1 S2 Ni2 101.76(7) . 2_646 ?
C21 S2 Ni1 100.3(2) . . ?
C21 S2 Ni2 109.4(2) . 2_646 ?
N5 N4 Ni2 124.7(5) . . ?
C12 N2 Ni1 111.7(4) . . ?
C12 N2 C13 111.7(4) . . ?
C13 N2 Ni1 112.0(3) . . ?
C20 N2 Ni1 105.2(3) . . ?
C20 N2 C12 105.9(4) . . ?
C20 N2 C13 110.0(4) . . ?
C10 N1 Ni1 115.7(4) . . ?
C10 N1 C3 111.7(4) . . ?
C10 N1 C2 107.0(4) . . ?
C3 N1 Ni1 102.2(3) . . ?
C2 N1 Ni1 110.9(4) . . ?
C2 N1 C3 109.3(4) . . ?
N6 N5 N4 176.6(6) . . ?
O1 N3 Ni2 159.0(5) . . ?
N2 C12 H12A 108.5 . . ?
N2 C12 H12B 108.5 . . ?
H12A C12 H12B 107.5 . . ?
C11 C12 N2 114.9(5) . . ?
C11 C12 H12A 108.5 . . ?
C11 C12 H12B 108.5 . . ?
N2 C13 H13A 108.2 . . ?
N2 C13 H13B 108.2 . . ?
H13A C13 H13B 107.4 . . ?
C14 C13 N2 116.3(5) . . ?
C14 C13 H13A 108.2 . . ?
C14 C13 H13B 108.2 . . ?
N1 C10 H10A 108.5 . . ?
N1 C10 H10B 108.5 . . ?
N1 C10 C11 115.0(5) . . ?
H10A C10 H10B 107.5 . . ?
C11 C10 H10A 108.5 . . ?
C11 C10 H10B 108.5 . . ?
N1 C3 H3A 107.9 . . ?
N1 C3 H3B 107.9 . . ?
H3A C3 H3B 107.2 . . ?
C4 C3 N1 117.6(5) . . ?
C4 C3 H3A 107.9 . . ?
C4 C3 H3B 107.9 . . ?
C19 C14 C13 120.8(6) . . ?
C19 C14 C15 118.3(6) . . ?
C15 C14 C13 120.9(5) . . ?
C14 C19 H19 119.4 . . ?
C14 C19 C18 121.2(6) . . ?
C18 C19 H19 119.4 . . ?
C9 C4 C3 121.6(6) . . ?
C5 C4 C3 119.5(6) . . ?
C5 C4 C9 118.8(6) . . ?
N1 C2 H2A 109.2 . . ?
N1 C2 H2B 109.2 . . ?
N1 C2 C1 112.0(5) . . ?
H2A C2 H2B 107.9 . . ?
C1 C2 H2A 109.2 . . ?
C1 C2 H2B 109.2 . . ?
C4 C9 H9 120.2 . . ?
C4 C9 C8 119.6(6) . . ?
C8 C9 H9 120.2 . . ?
C14 C15 H15 119.7 . . ?
C16 C15 C14 120.7(6) . . ?
C16 C15 H15 119.7 . . ?
C12 C11 C10 114.4(5) . . ?
C12 C11 H11A 108.7 . . ?
C12 C11 H11B 108.7 . . ?
C10 C11 H11A 108.7 . . ?
C10 C11 H11B 108.7 . . ?
H11A C11 H11B 107.6 . . ?
S2 C21 H21A 110.2 . . ?
S2 C21 H21B 110.2 . . ?
H21A C21 H21B 108.5 . . ?
C20 C21 S2 107.7(4) . . ?
C20 C21 H21A 110.2 . . ?
C20 C21 H21B 110.2 . . ?
C19 C18 H18 120.2 . . ?
C17 C18 C19 119.6(7) . . ?
C17 C18 H18 120.2 . . ?
C4 C5 H5 119.8 . . ?
C4 C5 C6 120.5(7) . . ?
C6 C5 H5 119.8 . . ?
C15 C16 H16 119.9 . . ?
C15 C16 C17 120.3(7) . . ?
C17 C16 H16 119.9 . . ?
C9 C8 H8 119.7 . . ?
C7 C8 C9 120.6(7) . . ?
C7 C8 H8 119.7 . . ?
N2 C20 C21 111.8(5) . . ?
N2 C20 H20A 109.2 . . ?
N2 C20 H20B 109.2 . . ?
C21 C20 H20A 109.2 . . ?
C21 C20 H20B 109.2 . . ?
H20A C20 H20B 107.9 . . ?
C18 C17 C16 120.0(6) . . ?
C18 C17 H17 120.0 . . ?
C16 C17 H17 120.0 . . ?
S1 C1 H1B 110.1 . . ?
S1 C1 H1A 110.1 . . ?
C2 C1 S1 107.9(4) . . ?
C2 C1 H1B 110.1 . . ?
C2 C1 H1A 110.1 . . ?
H1B C1 H1A 108.4 . . ?
C5 C6 H6 119.8 . . ?
C7 C6 C5 120.3(7) . . ?
C7 C6 H6 119.8 . . ?
C8 C7 H7 120.0 . . ?
C6 C7 C8 120.0(6) . . ?
C6 C7 H7 120.0 . . ?
C24 N7 C23 117.8(6) . . ?
C22 N7 C23 119.5(7) . . ?
C22 N7 C24 122.7(7) . . ?
N7 C23 H23A 109.5 . . ?
N7 C23 H23B 109.5 . . ?
N7 C23 H23C 109.5 . . ?
H23A C23 H23B 109.5 . . ?
H23A C23 H23C 109.5 . . ?
H23B C23 H23C 109.5 . . ?
N7 C24 H24A 109.5 . . ?
N7 C24 H24B 109.5 . . ?
N7 C24 H24C 109.5 . . ?
H24A C24 H24B 109.5 . . ?
H24A C24 H24C 109.5 . . ?
H24B C24 H24C 109.5 . . ?
O2 C22 N7 126.3(8) . . ?
O2 C22 H22 116.8 . . ?
N7 C22 H22 116.8 . . ?

loop_
_geom_bond_atom_site_label_1
_geom_bond_atom_site_label_2
_geom_bond_distance
_geom_bond_site_symmetry_2
_geom_bond_publ_flag
Ni1 S1 2.1556(17) . ?
Ni1 S2 2.1721(18) . ?
Ni1 N2 1.999(5) . ?
Ni1 N1 2.017(5) . ?
Ni2 S1 2.3197(18) . ?
Ni2 S2 2.3337(18) 2_656 ?
Ni2 N4 2.025(5) . ?
Ni2 N3 1.672(5) . ?
S1 C1 1.821(6) . ?
S2 C21 1.825(6) . ?
O1 N3 1.175(7) . ?
N4 N5 1.193(8) . ?
N6 N5 1.163(8) . ?
N2 C12 1.510(7) . ?
N2 C13 1.513(7) . ?
N2 C20 1.496(7) . ?
N1 C10 1.484(8) . ?
N1 C3 1.517(7) . ?
N1 C2 1.506(7) . ?
C12 H12A 0.9900 . ?
C12 H12B 0.9900 . ?
C12 C11 1.505(8) . ?
C13 H13A 0.9900 . ?
C13 H13B 0.9900 . ?
C13 C14 1.503(7) . ?
C10 H10A 0.9900 . ?
C10 H10B 0.9900 . ?
C10 C11 1.515(8) . ?
C3 H3A 0.9900 . ?
C3 H3B 0.9900 . ?
C3 C4 1.509(8) . ?
C14 C19 1.393(9) . ?
C14 C15 1.405(9) . ?
C19 H19 0.9500 . ?
C19 C18 1.394(9) . ?
C4 C9 1.399(9) . ?
C4 C5 1.394(9) . ?
C2 H2A 0.9900 . ?
C2 H2B 0.9900 . ?
C2 C1 1.507(9) . ?
C9 H9 0.9500 . ?
C9 C8 1.399(9) . ?
C15 H15 0.9500 . ?
C15 C16 1.378(9) . ?
C11 H11A 0.9900 . ?
C11 H11B 0.9900 . ?
C21 H21A 0.9900 . ?
C21 H21B 0.9900 . ?
C21 C20 1.531(8) . ?
C18 H18 0.9500 . ?
C18 C17 1.384(10) . ?
C5 H5 0.9500 . ?
C5 C6 1.396(10) . ?
C16 H16 0.9500 . ?
C16 C17 1.395(10) . ?
C8 H8 0.9500 . ?
C8 C7 1.380(11) . ?
C20 H20A 0.9900 . ?
C20 H20B 0.9900 . ?
C17 H17 0.9500 . ?
C1 H1B 0.9900 . ?
C1 H1A 0.9900 . ?
C6 H6 0.9500 . ?
C6 C7 1.370(11) . ?
C7 H7 0.9500 . ?
O2 C22 1.236(10) . ?
N7 C23 1.468(10) . ?
N7 C24 1.444(9) . ?
N7 C22 1.326(10) . ?
C23 H23A 0.9800 . ?
C23 H23B 0.9800 . ?
C23 H23C 0.9800 . ?
C24 H24A 0.9800 . ?
C24 H24B 0.9800 . ?
C24 H24C 0.9800 . ?
C22 H22 0.9500 . ?

loop_
_geom_torsion_atom_site_label_1
_geom_torsion_atom_site_label_2
_geom_torsion_atom_site_label_3
_geom_torsion_atom_site_label_4
_geom_torsion
_geom_torsion_site_symmetry_1
_geom_torsion_site_symmetry_2
_geom_torsion_site_symmetry_3
_geom_torsion_site_symmetry_4
_geom_torsion_publ_flag
Ni1 S1 C1 C2 -33.7(4) . . . . ?
Ni1 S2 C21 C20 13.2(4) . . . . ?
Ni1 N2 C12 C11 -58.4(5) . . . . ?
Ni1 N2 C13 C14 -171.9(4) . . . . ?
Ni1 N2 C20 C21 57.1(5) . . . . ?
Ni1 N1 C10 C11 49.7(6) . . . . ?
Ni1 N1 C3 C4 165.6(4) . . . . ?
Ni1 N1 C2 C1 -40.5(6) . . . . ?
Ni2 S1 C1 C2 71.8(4) . . . . ?
Ni2 S2 C21 C20 119.6(4) 2_646 . . . ?
S1 Ni2 N3 O1 60.2(15) . . . . ?
S2 Ni2 N3 O1 -60.1(15) 2_656 . . . ?
S2 C21 C20 N2 -45.6(6) . . . . ?
N4 Ni2 N3 O1 176.8(13) . . . . ?
N2 C12 C11 C10 70.8(7) . . . . ?
N2 C13 C14 C19 100.2(7) . . . . ?
N2 C13 C14 C15 -82.1(7) . . . . ?
N1 C10 C11 C12 -64.8(7) . . . . ?
N1 C3 C4 C9 80.6(7) . . . . ?
N1 C3 C4 C5 -102.2(7) . . . . ?
N1 C2 C1 S1 49.4(6) . . . . ?
C12 N2 C13 C14 62.0(7) . . . . ?
C12 N2 C20 C21 175.4(5) . . . . ?
C13 N2 C12 C11 67.9(6) . . . . ?
C13 N2 C20 C21 -63.7(6) . . . . ?
C13 C14 C19 C18 179.9(6) . . . . ?
C13 C14 C15 C16 179.6(6) . . . . ?
C10 N1 C3 C4 -70.1(6) . . . . ?
C10 N1 C2 C1 -167.5(5) . . . . ?
C3 N1 C10 C11 -66.7(6) . . . . ?
C3 N1 C2 C1 71.4(6) . . . . ?
C3 C4 C9 C8 -179.3(6) . . . . ?
C3 C4 C5 C6 179.9(6) . . . . ?
C14 C19 C18 C17 -0.8(10) . . . . ?
C14 C15 C16 C17 1.7(10) . . . . ?
C19 C14 C15 C16 -2.6(9) . . . . ?
C19 C18 C17 C16 -0.2(10) . . . . ?
C4 C9 C8 C7 -2.0(10) . . . . ?
C4 C5 C6 C7 0.8(11) . . . . ?
C2 N1 C10 C11 173.8(5) . . . . ?
C2 N1 C3 C4 48.1(7) . . . . ?
C9 C4 C5 C6 -2.9(10) . . . . ?
C9 C8 C7 C6 -0.2(10) . . . . ?
C15 C14 C19 C18 2.2(9) . . . . ?
C15 C16 C17 C18 -0.2(10) . . . . ?
C5 C4 C9 C8 3.5(9) . . . . ?
C5 C6 C7 C8 0.8(11) . . . . ?
C20 N2 C12 C11 -172.3(5) . . . . ?
C20 N2 C13 C14 -55.3(6) . . . . ?
C23 N7 C22 O2 -179.2(10) . . . . ?
C24 N7 C22 O2 -0.8(15) . . . . ?
